data_4106579
loop_
_publ_author_name
'Thomas R. Dugan'
'Xianru Sun'
'Elena V. Rybak-Akimova'
'Olayinka Olatunji-Ojo'
'Thomas R. Cundari'
'Patrick L. Holland'

_publ_section_title
;
 A Masked Two-Coordinate Cobalt(I) Complex That Activates C-F Bonds
;
_journal_name_full 'Journal of the American Chemical Society'
_journal_page_first 12418
_journal_page_last 12421
_journal_paper_doi 10.1021/ja2052914
_journal_volume 133
_journal_year 2011
_chemical_formula_moiety 'C70 H106 Co2 F2 N4'
_chemical_formula_sum 'C70 H106 Co2 F2 N4'
_chemical_formula_weight 1159.45
_chemical_name_common '[L(tBu)CoF]2'
_chemical_name_systematic
; 
 ? 
;
_space_group_IT_number 15
_symmetry_cell_setting monoclinic
_symmetry_space_group_name_Hall '-C 2yc'
_symmetry_space_group_name_H-M 'C 1 2/c 1'
_atom_sites_solution_hydrogens geom
_atom_sites_solution_primary direct
_atom_sites_solution_secondary difmap
_audit_creation_method SHELXL-97
_cell_angle_alpha 90.00
_cell_angle_beta 111.373(2)
_cell_angle_gamma 90.00
_cell_formula_units_Z 4
_cell_length_a 24.218(2)
_cell_length_b 12.1814(12)
_cell_length_c 26.222(3)
_cell_measurement_reflns_used 4052
_cell_measurement_temperature 223(2)
_cell_measurement_theta_max 21.91
_cell_measurement_theta_min 2.20
_cell_volume 7203.7(12)
_computing_cell_refinement 'SAINT (Bruker, 2009)'
_computing_data_collection 'APEX2 (Bruker, 2010)'
_computing_data_reduction 'SAINT (Bruker, 2009)'
_computing_molecular_graphics 'SHELXTL (Sheldrick, 2008)'
_computing_publication_material 'SHELXTL (Sheldrick, 2008)'
_computing_structure_refinement 'SHELXL-97 (Sheldrick, 2008)'
_computing_structure_solution 'SIR97 (Altomare et al., 1999)'
_diffrn_ambient_temperature 223(2)
_diffrn_measured_fraction_theta_full 0.999
_diffrn_measured_fraction_theta_max 0.999
_diffrn_measurement_device_type 'Bruker SMART APEX II CCD Platform'
_diffrn_measurement_method 'area detector, \w scans per \f'
_diffrn_radiation_monochromator graphite
_diffrn_radiation_source 'fine-focus sealed tube'
_diffrn_radiation_type MoK\a
_diffrn_radiation_wavelength 0.71073
_diffrn_reflns_av_R_equivalents 0.0739
_diffrn_reflns_av_sigmaI/netI 0.0591
_diffrn_reflns_limit_h_max 28
_diffrn_reflns_limit_h_min -28
_diffrn_reflns_limit_k_max 14
_diffrn_reflns_limit_k_min -14
_diffrn_reflns_limit_l_max 31
_diffrn_reflns_limit_l_min -31
_diffrn_reflns_number 32792
_diffrn_reflns_theta_full 25.03
_diffrn_reflns_theta_max 25.03
_diffrn_reflns_theta_min 1.67
_diffrn_standards_number 0
_exptl_absorpt_coefficient_mu 0.504
_exptl_absorpt_correction_T_max 0.9420
_exptl_absorpt_correction_T_min 0.8887
_exptl_absorpt_correction_type multi-scan
_exptl_absorpt_process_details 'SADABS (Sheldrick, 2008)'
_exptl_crystal_colour red
_exptl_crystal_density_diffrn 1.069
_exptl_crystal_description block
_exptl_crystal_F_000 2504
_exptl_crystal_size_max 0.24
_exptl_crystal_size_mid 0.20
_exptl_crystal_size_min 0.12
_refine_diff_density_max 0.423
_refine_diff_density_min -0.256
_refine_diff_density_rms 0.045
_refine_ls_extinction_method none
_refine_ls_goodness_of_fit_ref 1.024
_refine_ls_hydrogen_treatment constr
_refine_ls_matrix_type full
_refine_ls_number_parameters 415
_refine_ls_number_reflns 6360
_refine_ls_number_restraints 43
_refine_ls_restrained_S_all 1.026
_refine_ls_R_factor_all 0.0973
_refine_ls_R_factor_gt 0.0541
_refine_ls_shift/su_max 0.001
_refine_ls_shift/su_mean 0.000
_refine_ls_structure_factor_coef Fsqd
_refine_ls_weighting_details 'calc w=1/[\s^2^(Fo^2^)+(0.0728P)^2^+0.0000P] where P=(Fo^2^+2Fc^2^)/3'
_refine_ls_weighting_scheme calc
_refine_ls_wR_factor_gt 0.1334
_refine_ls_wR_factor_ref 0.1494
_reflns_number_gt 3775
_reflns_number_total 6360
_reflns_threshold_expression >2sigma(I)
_cod_data_source_file ja2052914_si_002_6.cif
_cod_data_source_block '[L(tBu)CoF]2'
_cod_original_cell_volume 7203.9(13)
_cod_database_code 4106579

loop_
_symmetry_equiv_pos_as_xyz
'x, y, z'
'-x, y, -z+1/2'
'x+1/2, y+1/2, z'
'-x+1/2, y+1/2, -z+1/2'
'-x, -y, -z'
'x, -y, z-1/2'
'-x+1/2, -y+1/2, -z'
'x+1/2, -y+1/2, z-1/2'

loop_
_atom_site_label
_atom_site_type_symbol
_atom_site_fract_x
_atom_site_fract_y
_atom_site_fract_z
_atom_site_U_iso_or_equiv
_atom_site_adp_type
_atom_site_occupancy
_atom_site_symmetry_multiplicity
_atom_site_calc_flag
_atom_site_refinement_flags
_atom_site_disorder_group
Co1 Co 0.934510(17) 0.04582(4) 0.21258(2) 0.05801(19) Uani 1 1 d . .
F1 F 0.9919(2) 0.0964(7) 0.2844(3) 0.123(3) Uani 0.50 1 d P 1
F1' F 1.0165(2) 0.0138(6) 0.2147(3) 0.095(2) Uani 0.50 1 d P 5
N11 N 0.86527(11) 0.1288(2) 0.21446(13) 0.0673(8) Uani 1 1 d D .
N21 N 0.89330(10) -0.0478(2) 0.14981(11) 0.0560(7) Uani 1 1 d . .
C11 C 0.75168(15) 0.1519(3) 0.1838(2) 0.0901(14) Uani 1 1 d . .
C21 C 0.81077(14) 0.0916(3) 0.18902(16) 0.0659(10) Uani 1 1 d . .
C31 C 0.80211(14) -0.0101(3) 0.16219(15) 0.0670(10) Uani 1 1 d . .
H31A H 0.7654 -0.0423 0.1578 0.080 Uiso 1 1 calc R .
C41 C 0.83591(14) -0.0737(3) 0.14064(13) 0.0583(9) Uani 1 1 d . .
C51 C 0.80472(14) -0.1824(3) 0.11178(15) 0.0654(10) Uani 1 1 d . .
C61 C 0.75479(16) 0.2610(3) 0.2128(2) 0.1054(17) Uani 1 1 d . .
H61A H 0.7758 0.3140 0.1990 0.158 Uiso 1 1 calc R .
H61B H 0.7756 0.2513 0.2518 0.158 Uiso 1 1 calc R .
H61C H 0.7150 0.2873 0.2060 0.158 Uiso 1 1 calc R .
C71 C 0.7129(2) 0.0744(4) 0.2027(3) 0.150(3) Uani 1 1 d . .
H71A H 0.7044 0.0086 0.1804 0.225 Uiso 1 1 calc R .
H71B H 0.6761 0.1109 0.1990 0.225 Uiso 1 1 calc R .
H71C H 0.7338 0.0546 0.2408 0.225 Uiso 1 1 calc R .
C81 C 0.7206(2) 0.1723(5) 0.1215(3) 0.152(3) Uani 1 1 d . .
H81A H 0.7462 0.2160 0.1084 0.227 Uiso 1 1 calc R .
H81B H 0.6836 0.2111 0.1147 0.227 Uiso 1 1 calc R .
H81C H 0.7125 0.1024 0.1024 0.227 Uiso 1 1 calc R .
C91 C 0.81599(18) -0.2638(3) 0.15877(17) 0.0833(12) Uani 1 1 d . .
H91A H 0.7975 -0.3335 0.1444 0.125 Uiso 1 1 calc R .
H91B H 0.7993 -0.2353 0.1846 0.125 Uiso 1 1 calc R .
H91C H 0.8583 -0.2743 0.1772 0.125 Uiso 1 1 calc R .
C101 C 0.73751(16) -0.1683(4) 0.08165(18) 0.0945(14) Uani 1 1 d . .
H10A H 0.7207 -0.2364 0.0635 0.142 Uiso 1 1 calc R .
H10B H 0.7302 -0.1102 0.0547 0.142 Uiso 1 1 calc R .
H10C H 0.7192 -0.1492 0.1078 0.142 Uiso 1 1 calc R .
C111 C 0.82665(18) -0.2349(4) 0.06992(17) 0.0916(13) Uani 1 1 d . .
H11A H 0.8047 -0.3020 0.0562 0.137 Uiso 1 1 calc R .
H11B H 0.8685 -0.2518 0.0871 0.137 Uiso 1 1 calc R .
H11C H 0.8207 -0.1844 0.0398 0.137 Uiso 1 1 calc R .
C12 C 0.880(2) 0.2379(12) 0.2392(8) 0.069(4) Uani 0.50 1 d PD 1
C22 C 0.8875(11) 0.3301(13) 0.2096(5) 0.073(4) Uani 0.50 1 d PD 1
C32 C 0.9011(8) 0.4277(12) 0.2396(6) 0.096(5) Uani 0.50 1 d PD 1
H32 H 0.9066 0.4929 0.2229 0.115 Uiso 0.50 1 calc PR 1
C42 C 0.9064(9) 0.4281(15) 0.2943(7) 0.109(6) Uani 0.50 1 d PD 1
H42 H 0.9137 0.4956 0.3130 0.131 Uiso 0.50 1 calc PR 1
C52 C 0.9017(12) 0.3380(12) 0.3220(7) 0.114(6) Uani 0.50 1 d PD 1
H52 H 0.9057 0.3429 0.3590 0.137 Uiso 0.50 1 calc PR 1
C62 C 0.8907(14) 0.2363(13) 0.2948(8) 0.081(4) Uani 0.50 1 d PD 1
C72 C 0.8825(8) 0.3273(16) 0.1507(5) 0.081(4) Uani 0.50 1 d PDU 1
H72 H 0.8658 0.2552 0.1352 0.097 Uiso 0.50 1 calc PR 1
C82 C 0.9448(8) 0.336(2) 0.1490(8) 0.109(6) Uani 0.50 1 d PDU 1
H82A H 0.9563 0.4125 0.1509 0.163 Uiso 0.50 1 calc PR 1
H82B H 0.9450 0.3042 0.1152 0.163 Uiso 0.50 1 calc PR 1
H82C H 0.9726 0.2965 0.1799 0.163 Uiso 0.50 1 calc PR 1
C92 C 0.8416(11) 0.417(2) 0.1153(7) 0.125(7) Uani 0.50 1 d PD 1
H92A H 0.8028 0.4116 0.1178 0.188 Uiso 0.50 1 calc PR 1
H92B H 0.8380 0.4082 0.0774 0.188 Uiso 0.50 1 calc PR 1
H92C H 0.8584 0.4890 0.1283 0.188 Uiso 0.50 1 calc PR 1
C102 C 0.8885(10) 0.1378(14) 0.3288(9) 0.087(4) Uani 0.50 1 d PD 1
H102 H 0.8797 0.0735 0.3040 0.104 Uiso 0.50 1 calc PR 1
C112 C 0.9494(8) 0.115(3) 0.3746(11) 0.119(7) Uani 0.50 1 d PD 1
H11D H 0.9510 0.0399 0.3867 0.178 Uiso 0.50 1 calc PR 1
H11E H 0.9547 0.1644 0.4052 0.178 Uiso 0.50 1 calc PR 1
H11F H 0.9808 0.1280 0.3605 0.178 Uiso 0.50 1 calc PR 1
C122 C 0.8427(7) 0.1364(16) 0.3569(9) 0.136(4) Uani 0.50 1 d PD 1
H12A H 0.8526 0.1927 0.3850 0.204 Uiso 0.50 1 calc PR 1
H12B H 0.8431 0.0651 0.3735 0.204 Uiso 0.50 1 calc PR 1
H12C H 0.8036 0.1506 0.3300 0.204 Uiso 0.50 1 calc PR 1
C12' C 0.878(2) 0.2188(12) 0.2544(9) 0.069(4) Uani 0.50 1 d PD 5
C22' C 0.8884(11) 0.3220(13) 0.2351(6) 0.073(4) Uani 0.50 1 d PD 5
C32' C 0.9009(8) 0.4129(13) 0.2697(6) 0.096(5) Uani 0.50 1 d PD 5
H32' H 0.9057 0.4828 0.2567 0.115 Uiso 0.50 1 calc PR 5
C42' C 0.9062(9) 0.3981(13) 0.3240(7) 0.109(6) Uani 0.50 1 d PD 5
H42' H 0.9134 0.4592 0.3474 0.131 Uiso 0.50 1 calc PR 5
C52' C 0.9012(13) 0.2980(12) 0.3435(7) 0.114(6) Uani 0.50 1 d PD 5
H52' H 0.9089 0.2889 0.3811 0.137 Uiso 0.50 1 calc PR 5
C62' C 0.8846(14) 0.2075(13) 0.3086(8) 0.081(4) Uani 0.50 1 d PD 5
C72' C 0.8857(8) 0.3359(16) 0.1773(5) 0.081(4) Uani 0.50 1 d PD 5
H72' H 0.8691 0.2679 0.1568 0.097 Uiso 0.50 1 calc PR 5
C82' C 0.9482(8) 0.353(2) 0.1767(8) 0.109(6) Uani 0.50 1 d PD 5
H82D H 0.9689 0.4077 0.2038 0.163 Uiso 0.50 1 calc PR 5
H82E H 0.9454 0.3782 0.1407 0.163 Uiso 0.50 1 calc PR 5
H82F H 0.9699 0.2844 0.1851 0.163 Uiso 0.50 1 calc PR 5
C92' C 0.8462(10) 0.433(2) 0.1478(6) 0.125(7) Uani 0.50 1 d PD 5
H92D H 0.8065 0.4227 0.1478 0.188 Uiso 0.50 1 calc PR 5
H92E H 0.8446 0.4367 0.1103 0.188 Uiso 0.50 1 calc PR 5
H92F H 0.8626 0.5008 0.1666 0.188 Uiso 0.50 1 calc PR 5
C10" C 0.8804(10) 0.0963(13) 0.3317(9) 0.087(4) Uani 0.50 1 d PDU 5
H10" H 0.8779 0.0400 0.3037 0.104 Uiso 0.50 1 calc PR 5
C11" C 0.9350(8) 0.072(3) 0.3832(11) 0.119(7) Uani 0.50 1 d PD 5
H11J H 0.9707 0.0843 0.3755 0.178 Uiso 0.50 1 calc PR 5
H11K H 0.9339 -0.0041 0.3940 0.178 Uiso 0.50 1 calc PR 5
H11L H 0.9350 0.1198 0.4127 0.178 Uiso 0.50 1 calc PR 5
C12" C 0.8244(7) 0.0895(16) 0.3455(10) 0.136(4) Uani 0.50 1 d PDU 5
H12G H 0.8310 0.1273 0.3798 0.204 Uiso 0.50 1 calc PR 5
H12H H 0.8150 0.0131 0.3489 0.204 Uiso 0.50 1 calc PR 5
H12I H 0.7917 0.1237 0.3165 0.204 Uiso 0.50 1 calc PR 5
C13 C 0.91969(14) -0.0737(3) 0.11030(14) 0.0616(9) Uani 1 1 d . .
C23 C 0.96575(15) -0.1511(3) 0.12123(14) 0.0655(10) Uani 1 1 d . .
C33 C 0.98808(18) -0.1736(4) 0.08067(18) 0.0968(15) Uani 1 1 d . .
H33A H 1.0190 -0.2249 0.0878 0.116 Uiso 1 1 calc R .
C43 C 0.9666(2) -0.1236(6) 0.0305(2) 0.124(2) Uani 1 1 d . .
H43A H 0.9807 -0.1433 0.0028 0.149 Uiso 1 1 calc R .
C53 C 0.9237(2) -0.0435(5) 0.02155(19) 0.121(2) Uani 1 1 d . .
H53A H 0.9101 -0.0061 -0.0121 0.146 Uiso 1 1 calc R .
C63 C 0.90029(17) -0.0170(4) 0.06040(17) 0.0848(13) Uani 1 1 d . .
C73 C 0.99208(16) -0.2117(4) 0.17435(16) 0.0762(11) Uani 1 1 d . .
H73A H 0.9736 -0.1829 0.1997 0.091 Uiso 1 1 calc R .
C83 C 1.05960(18) -0.1920(5) 0.20081(19) 0.1192(19) Uani 1 1 d . .
H83A H 1.0672 -0.1142 0.2074 0.179 Uiso 1 1 calc R .
H83B H 1.0787 -0.2182 0.1764 0.179 Uiso 1 1 calc R .
H83C H 1.0753 -0.2315 0.2353 0.179 Uiso 1 1 calc R .
C93 C 0.9793(2) -0.3359(4) 0.1674(2) 0.1181(18) Uani 1 1 d . .
H93A H 0.9368 -0.3480 0.1538 0.177 Uiso 1 1 calc R .
H93B H 0.9975 -0.3721 0.2026 0.177 Uiso 1 1 calc R .
H93C H 0.9956 -0.3656 0.1416 0.177 Uiso 1 1 calc R .
C103 C 0.8556(2) 0.0756(4) 0.0482(2) 0.1084(16) Uani 1 1 d U .
H10D H 0.8466 0.0886 0.0816 0.130 Uiso 1 1 calc R .
C113 C 0.8813(3) 0.1820(5) 0.0350(3) 0.165(3) Uani 1 1 d U .
H11G H 0.9197 0.1962 0.0632 0.248 Uiso 1 1 calc R .
H11H H 0.8548 0.2425 0.0335 0.248 Uiso 1 1 calc R .
H11I H 0.8858 0.1748 -0.0002 0.248 Uiso 1 1 calc R .
C123 C 0.7976(2) 0.0518(5) 0.0017(3) 0.164(3) Uani 1 1 d . .
H12D H 0.7786 -0.0112 0.0110 0.246 Uiso 1 1 calc R .
H12E H 0.8053 0.0362 -0.0314 0.246 Uiso 1 1 calc R .
H12F H 0.7717 0.1151 -0.0043 0.246 Uiso 1 1 calc R .

loop_
_atom_site_aniso_label
_atom_site_aniso_U_11
_atom_site_aniso_U_22
_atom_site_aniso_U_33
_atom_site_aniso_U_23
_atom_site_aniso_U_13
_atom_site_aniso_U_12
Co1 0.0362(2) 0.0461(3) 0.0873(4) -0.0010(3) 0.0172(2) -0.0016(2)
F1 0.040(3) 0.178(7) 0.129(5) -0.077(5) 0.004(3) 0.018(4)
F1' 0.037(2) 0.153(6) 0.097(4) -0.035(4) 0.025(2) -0.002(3)
N11 0.0374(15) 0.0509(18) 0.107(2) -0.0073(17) 0.0186(14) -0.0010(13)
N21 0.0406(14) 0.0580(17) 0.0702(17) 0.0050(15) 0.0211(12) -0.0050(13)
C11 0.0330(18) 0.076(3) 0.156(4) -0.021(3) 0.028(2) 0.0005(18)
C21 0.0408(19) 0.053(2) 0.102(3) -0.002(2) 0.0247(18) -0.0057(16)
C31 0.0406(18) 0.066(2) 0.098(3) -0.011(2) 0.0288(18) -0.0155(16)
C41 0.0481(19) 0.057(2) 0.068(2) 0.0044(17) 0.0187(16) -0.0093(15)
C51 0.053(2) 0.069(3) 0.070(2) -0.008(2) 0.0183(17) -0.0138(17)
C61 0.040(2) 0.074(3) 0.195(5) -0.012(3) 0.034(3) 0.0133(19)
C71 0.094(4) 0.100(4) 0.306(8) -0.042(5) 0.133(5) -0.025(3)
C81 0.067(3) 0.131(5) 0.205(6) -0.024(4) -0.012(4) 0.037(3)
C91 0.088(3) 0.064(3) 0.092(3) -0.008(2) 0.026(2) -0.025(2)
C101 0.055(2) 0.100(3) 0.108(3) -0.024(3) 0.006(2) -0.019(2)
C111 0.078(3) 0.099(3) 0.095(3) -0.036(3) 0.029(2) -0.026(2)
C12 0.032(3) 0.041(5) 0.128(10) -0.009(7) 0.023(11) 0.003(7)
C22 0.032(2) 0.049(4) 0.130(13) -0.007(8) 0.020(11) 0.000(3)
C32 0.044(3) 0.057(5) 0.192(16) -0.013(9) 0.050(10) 0.001(3)
C42 0.055(3) 0.082(9) 0.190(17) -0.050(11) 0.044(11) 0.007(6)
C52 0.060(3) 0.077(11) 0.183(14) -0.043(10) 0.019(11) 0.033(10)
C62 0.042(6) 0.063(8) 0.136(10) -0.022(7) 0.032(7) 0.008(7)
C72 0.052(3) 0.056(4) 0.123(12) 0.005(9) 0.017(9) -0.005(3)
C82 0.057(3) 0.089(9) 0.178(19) 0.013(13) 0.040(9) -0.005(4)
C92 0.076(5) 0.087(7) 0.189(18) 0.053(14) 0.019(12) 0.010(5)
C102 0.072(6) 0.081(11) 0.107(4) -0.027(7) 0.033(4) 0.020(7)
C112 0.098(9) 0.17(2) 0.090(8) -0.007(9) 0.036(6) 0.039(10)
C122 0.084(9) 0.137(13) 0.186(9) -0.030(9) 0.049(8) 0.002(7)
C12' 0.032(3) 0.041(5) 0.128(10) -0.009(7) 0.023(11) 0.003(7)
C22' 0.032(2) 0.049(4) 0.130(13) -0.007(8) 0.020(11) 0.000(3)
C32' 0.044(3) 0.057(5) 0.192(16) -0.013(9) 0.050(10) 0.001(3)
C42' 0.055(3) 0.082(9) 0.190(17) -0.050(11) 0.044(11) 0.007(6)
C52' 0.060(3) 0.077(11) 0.183(14) -0.043(10) 0.019(11) 0.033(10)
C62' 0.042(6) 0.063(8) 0.136(10) -0.022(7) 0.032(7) 0.008(7)
C72' 0.052(3) 0.056(4) 0.123(12) 0.005(9) 0.017(9) -0.005(3)
C82' 0.057(3) 0.089(9) 0.178(19) 0.013(13) 0.040(9) -0.005(4)
C92' 0.076(5) 0.087(7) 0.189(18) 0.053(14) 0.019(12) 0.010(5)
C10" 0.072(6) 0.081(11) 0.107(4) -0.027(7) 0.033(4) 0.020(7)
C11" 0.098(9) 0.17(2) 0.090(8) -0.007(9) 0.036(6) 0.039(10)
C12" 0.084(9) 0.137(13) 0.186(9) -0.030(9) 0.049(8) 0.002(7)
C13 0.0509(19) 0.072(3) 0.063(2) 0.0086(18) 0.0213(16) -0.0054(17)
C23 0.061(2) 0.081(3) 0.061(2) 0.007(2) 0.0293(18) -0.0018(19)
C33 0.078(3) 0.143(4) 0.086(3) 0.018(3) 0.050(2) 0.019(3)
C43 0.104(4) 0.209(6) 0.076(3) 0.026(4) 0.054(3) 0.019(4)
C53 0.095(4) 0.194(6) 0.081(3) 0.058(4) 0.039(3) 0.019(4)
C63 0.065(2) 0.111(4) 0.076(3) 0.032(3) 0.023(2) 0.004(2)
C73 0.061(2) 0.096(3) 0.080(3) 0.019(2) 0.036(2) 0.016(2)
C83 0.061(3) 0.202(6) 0.093(3) 0.034(4) 0.027(2) 0.015(3)
C93 0.113(4) 0.095(4) 0.162(5) 0.040(3) 0.070(4) 0.033(3)
C103 0.087(3) 0.124(4) 0.110(3) 0.058(3) 0.030(3) 0.015(3)
C113 0.117(4) 0.139(5) 0.209(6) 0.086(5) 0.021(4) -0.001(4)
C123 0.086(4) 0.173(7) 0.190(6) 0.076(5) 0.001(4) 0.010(4)

loop_
_atom_type_symbol
_atom_type_description
_atom_type_scat_dispersion_real
_atom_type_scat_dispersion_imag
_atom_type_scat_source
C C 0.0033 0.0016 'International Tables Vol C Tables 4.2.6.8 and 6.1.1.4'
H H 0.0000 0.0000 'International Tables Vol C Tables 4.2.6.8 and 6.1.1.4'
N N 0.0061 0.0033 'International Tables Vol C Tables 4.2.6.8 and 6.1.1.4'
F F 0.0171 0.0103 'International Tables Vol C Tables 4.2.6.8 and 6.1.1.4'
Co Co 0.3494 0.9721 'International Tables Vol C Tables 4.2.6.8 and 6.1.1.4'

loop_
_geom_angle_atom_site_label_1
_geom_angle_atom_site_label_2
_geom_angle_atom_site_label_3
_geom_angle
_geom_angle_site_symmetry_1
_geom_angle_site_symmetry_3
F1 Co1 F1' 77.6(2) 2_755 2_755
F1 Co1 N21 114.7(3) 2_755 .
F1' Co1 N21 132.3(2) 2_755 .
F1 Co1 N11 129.7(3) 2_755 .
F1' Co1 N11 108.0(2) 2_755 .
N21 Co1 N11 98.18(11) . .
F1 Co1 F1 61.9(4) 2_755 .
F1' Co1 F1 30.7(2) 2_755 .
N21 Co1 F1 161.2(2) . .
N11 Co1 F1 97.14(19) . .
F1 Co1 F1' 30.6(2) 2_755 .
F1' Co1 F1' 71.3(3) 2_755 .
N21 Co1 F1' 96.13(18) . .
N11 Co1 F1' 160.2(2) . .
F1 Co1 F1' 72.0(2) . .
Co1 F1 Co1 105.4(3) 2_755 .
Co1 F1' Co1 103.9(2) 2_755 .
C21 N11 C12 125(2) . .
C21 N11 C12' 122(2) . .
C21 N11 Co1 120.8(2) . .
C12 N11 Co1 114(2) . .
C12' N11 Co1 116(2) . .
C41 N21 C13 121.1(3) . .
C41 N21 Co1 117.5(2) . .
C13 N21 Co1 120.8(2) . .
C61 C11 C71 107.5(4) . .
C61 C11 C81 107.7(4) . .
C71 C11 C81 108.6(4) . .
C61 C11 C21 119.2(3) . .
C71 C11 C21 109.2(4) . .
C81 C11 C21 104.1(4) . .
N11 C21 C31 119.7(3) . .
N11 C21 C11 126.4(3) . .
C31 C21 C11 113.9(3) . .
C41 C31 C21 134.0(3) . .
C41 C31 H31A 113.0 . .
C21 C31 H31A 113.0 . .
N21 C41 C31 121.0(3) . .
N21 C41 C51 124.2(3) . .
C31 C41 C51 114.5(3) . .
C111 C51 C91 107.6(3) . .
C111 C51 C101 105.0(3) . .
C91 C51 C101 109.4(3) . .
C111 C51 C41 117.8(3) . .
C91 C51 C41 104.2(3) . .
C101 C51 C41 112.6(3) . .
C11 C61 H61A 109.5 . .
C11 C61 H61B 109.5 . .
H61A C61 H61B 109.5 . .
C11 C61 H61C 109.5 . .
H61A C61 H61C 109.5 . .
H61B C61 H61C 109.5 . .
C11 C71 H71A 109.5 . .
C11 C71 H71B 109.5 . .
H71A C71 H71B 109.5 . .
C11 C71 H71C 109.5 . .
H71A C71 H71C 109.5 . .
H71B C71 H71C 109.5 . .
C11 C81 H81A 109.5 . .
C11 C81 H81B 109.5 . .
H81A C81 H81B 109.5 . .
C11 C81 H81C 109.5 . .
H81A C81 H81C 109.5 . .
H81B C81 H81C 109.5 . .
C51 C91 H91A 109.5 . .
C51 C91 H91B 109.5 . .
H91A C91 H91B 109.5 . .
C51 C91 H91C 109.5 . .
H91A C91 H91C 109.5 . .
H91B C91 H91C 109.5 . .
C51 C101 H10A 109.5 . .
C51 C101 H10B 109.5 . .
H10A C101 H10B 109.5 . .
C51 C101 H10C 109.5 . .
H10A C101 H10C 109.5 . .
H10B C101 H10C 109.5 . .
C51 C111 H11A 109.5 . .
C51 C111 H11B 109.5 . .
H11A C111 H11B 109.5 . .
C51 C111 H11C 109.5 . .
H11A C111 H11C 109.5 . .
H11B C111 H11C 109.5 . .
C62 C12 C22 125.3(10) . .
C62 C12 N11 112.0(13) . .
C22 C12 N11 122.5(12) . .
C32 C22 C12 114.7(10) . .
C32 C22 C72 120.8(13) . .
C12 C22 C72 124.6(14) . .
C42 C32 C22 119.8(13) . .
C42 C32 H32 120.1 . .
C22 C32 H32 120.1 . .
C52 C42 C32 124.0(14) . .
C52 C42 H42 118.0 . .
C32 C42 H42 118.0 . .
C42 C52 C62 118.9(15) . .
C42 C52 H52 120.6 . .
C62 C52 H52 120.6 . .
C12 C62 C52 116.8(13) . .
C12 C62 C102 127.0(16) . .
C52 C62 C102 116.2(15) . .
C22 C72 C82 108.5(16) . .
C22 C72 C92 113.3(15) . .
C82 C72 C92 111.0(13) . .
C22 C72 H72 108.0 . .
C82 C72 H72 108.0 . .
C92 C72 H72 108.0 . .
C62 C102 C122 118.6(18) . .
C62 C102 C112 112(2) . .
C122 C102 C112 106.1(12) . .
C62 C102 H102 106.6 . .
C122 C102 H102 106.6 . .
C112 C102 H102 106.6 . .
C62' C12' C22' 119.3(9) . .
C62' C12' N11 125.2(12) . .
C22' C12' N11 115.3(13) . .
C32' C22' C12' 120.0(11) . .
C32' C22' C72' 119.1(14) . .
C12' C22' C72' 121.0(15) . .
C22' C32' C42' 118.6(13) . .
C22' C32' H32' 120.7 . .
C42' C32' H32' 120.7 . .
C52' C42' C32' 121.2(14) . .
C52' C42' H42' 119.4 . .
C32' C42' H42' 119.4 . .
C42' C52' C62' 120.7(15) . .
C42' C52' H52' 119.6 . .
C62' C52' H52' 119.6 . .
C12' C62' C52' 119.7(12) . .
C12' C62' C10" 120.5(16) . .
C52' C62' C10" 119.5(15) . .
C22' C72' C82' 110.2(17) . .
C22' C72' C92' 112.7(16) . .
C82' C72' C92' 108.9(13) . .
C22' C72' H72' 108.3 . .
C82' C72' H72' 108.3 . .
C92' C72' H72' 108.3 . .
C62' C10" C12" 110.0(18) . .
C62' C10" C11" 111.5(19) . .
C12" C10" C11" 109.7(13) . .
C62' C10" H10" 108.5 . .
C12" C10" H10" 108.5 . .
C11" C10" H10" 108.5 . .
C63 C13 C23 119.4(3) . .
C63 C13 N21 118.6(3) . .
C23 C13 N21 121.9(3) . .
C33 C23 C13 118.6(4) . .
C33 C23 C73 117.6(4) . .
C13 C23 C73 123.8(3) . .
C43 C33 C23 122.1(4) . .
C43 C33 H33A 118.9 . .
C23 C33 H33A 118.9 . .
C33 C43 C53 118.5(4) . .
C33 C43 H43A 120.8 . .
C53 C43 H43A 120.8 . .
C63 C53 C43 121.9(4) . .
C63 C53 H53A 119.0 . .
C43 C53 H53A 119.0 . .
C53 C63 C13 119.2(4) . .
C53 C63 C103 118.4(4) . .
C13 C63 C103 122.4(4) . .
C23 C73 C93 112.0(4) . .
C23 C73 C83 111.3(3) . .
C93 C73 C83 109.8(4) . .
C23 C73 H73A 107.8 . .
C93 C73 H73A 107.8 . .
C83 C73 H73A 107.8 . .
C73 C83 H83A 109.5 . .
C73 C83 H83B 109.5 . .
H83A C83 H83B 109.5 . .
C73 C83 H83C 109.5 . .
H83A C83 H83C 109.5 . .
H83B C83 H83C 109.5 . .
C73 C93 H93A 109.5 . .
C73 C93 H93B 109.5 . .
H93A C93 H93B 109.5 . .
C73 C93 H93C 109.5 . .
H93A C93 H93C 109.5 . .
H93B C93 H93C 109.5 . .
C63 C103 C123 114.1(5) . .
C63 C103 C113 111.1(4) . .
C123 C103 C113 108.3(4) . .
C63 C103 H10D 107.7 . .
C123 C103 H10D 107.7 . .
C113 C103 H10D 107.7 . .
C103 C113 H11G 109.5 . .
C103 C113 H11H 109.5 . .
H11G C113 H11H 109.5 . .
C103 C113 H11I 109.5 . .
H11G C113 H11I 109.5 . .
H11H C113 H11I 109.5 . .
C103 C123 H12D 109.5 . .
C103 C123 H12E 109.5 . .
H12D C123 H12E 109.5 . .
C103 C123 H12F 109.5 . .
H12D C123 H12F 109.5 . .
H12E C123 H12F 109.5 . .

loop_
_geom_bond_atom_site_label_1
_geom_bond_atom_site_label_2
_geom_bond_distance
_geom_bond_site_symmetry_2
Co1 F1 1.860(6) 2_755
Co1 F1' 1.883(6) 2_755
Co1 N21 1.951(3) .
Co1 N11 1.974(3) .
Co1 F1 1.988(6) .
Co1 F1' 2.004(5) .
F1 Co1 1.860(6) 2_755
F1' Co1 1.883(6) 2_755
N11 C21 1.323(4) .
N11 C12 1.465(8) .
N11 C12' 1.468(8) .
N21 C41 1.359(4) .
N21 C13 1.437(4) .
C11 C61 1.519(6) .
C11 C71 1.536(6) .
C11 C81 1.549(7) .
C11 C21 1.570(5) .
C21 C31 1.402(5) .
C31 C41 1.388(5) .
C31 H31A 0.9400 .
C41 C51 1.575(5) .
C51 C111 1.523(5) .
C51 C91 1.526(5) .
C51 C101 1.538(5) .
C61 H61A 0.9700 .
C61 H61B 0.9700 .
C61 H61C 0.9700 .
C71 H71A 0.9700 .
C71 H71B 0.9700 .
C71 H71C 0.9700 .
C81 H81A 0.9700 .
C81 H81B 0.9700 .
C81 H81C 0.9700 .
C91 H91A 0.9700 .
C91 H91B 0.9700 .
C91 H91C 0.9700 .
C101 H10A 0.9700 .
C101 H10B 0.9700 .
C101 H10C 0.9700 .
C111 H11A 0.9700 .
C111 H11B 0.9700 .
C111 H11C 0.9700 .
C12 C62 1.385(12) .
C12 C22 1.413(12) .
C22 C32 1.397(12) .
C22 C72 1.505(8) .
C32 C42 1.394(16) .
C32 H32 0.9400 .
C42 C52 1.343(17) .
C42 H42 0.9400 .
C52 C62 1.406(13) .
C52 H52 0.9400 .
C62 C102 1.508(9) .
C72 C82 1.529(12) .
C72 C92 1.541(12) .
C72 H72 0.9900 .
C82 H82A 0.9700 .
C82 H82B 0.9700 .
C82 H82C 0.9700 .
C92 H92A 0.9700 .
C92 H92B 0.9700 .
C92 H92C 0.9700 .
C102 C122 1.539(13) .
C102 C112 1.549(12) .
C102 H102 0.9900 .
C112 H11D 0.9700 .
C112 H11E 0.9700 .
C112 H11F 0.9700 .
C122 H12A 0.9700 .
C122 H12B 0.9700 .
C122 H12C 0.9700 .
C12' C62' 1.378(12) .
C12' C22' 1.411(12) .
C22' C32' 1.393(13) .
C22' C72' 1.501(8) .
C32' C42' 1.394(17) .
C32' H32' 0.9400 .
C42' C52' 1.344(17) .
C42' H42' 0.9400 .
C52' C62' 1.396(12) .
C52' H52' 0.9400 .
C62' C10" 1.503(9) .
C72' C82' 1.536(12) .
C72' C92' 1.541(12) .
C72' H72' 0.9900 .
C82' H82D 0.9700 .
C82' H82E 0.9700 .
C82' H82F 0.9700 .
C92' H92D 0.9700 .
C92' H92E 0.9700 .
C92' H92F 0.9700 .
C10" C12" 1.527(12) .
C10" C11" 1.536(12) .
C10" H10" 0.9900 .
C11" H11J 0.9700 .
C11" H11K 0.9700 .
C11" H11L 0.9700 .
C12" H12G 0.9700 .
C12" H12H 0.9700 .
C12" H12I 0.9700 .
C13 C63 1.401(5) .
C13 C23 1.407(5) .
C23 C33 1.385(5) .
C23 C73 1.498(5) .
C33 C43 1.369(6) .
C33 H33A 0.9400 .
C43 C53 1.381(7) .
C43 H43A 0.9400 .
C53 C63 1.373(6) .
C53 H53A 0.9400 .
C63 C103 1.514(6) .
C73 C93 1.542(6) .
C73 C83 1.544(5) .
C73 H73A 0.9900 .
C83 H83A 0.9700 .
C83 H83B 0.9700 .
C83 H83C 0.9700 .
C93 H93A 0.9700 .
C93 H93B 0.9700 .
C93 H93C 0.9700 .
C103 C123 1.516(7) .
C103 C113 1.532(7) .
C103 H10D 0.9900 .
C113 H11G 0.9700 .
C113 H11H 0.9700 .
C113 H11I 0.9700 .
C123 H12D 0.9700 .
C123 H12E 0.9700 .
C123 H12F 0.9700 .

loop_
_geom_torsion_atom_site_label_1
_geom_torsion_atom_site_label_2
_geom_torsion_atom_site_label_3
_geom_torsion_atom_site_label_4
_geom_torsion
_geom_torsion_site_symmetry_1
_geom_torsion_site_symmetry_4
F1 Co1 F1 Co1 -39.6(5) 2_755 2_755
F1' Co1 F1 Co1 75.4(5) 2_755 2_755
N21 Co1 F1 Co1 44.6(10) . 2_755
N11 Co1 F1 Co1 -171.1(3) . 2_755
F1' Co1 F1 Co1 -8.1(5) . 2_755
F1 Co1 F1' Co1 72.9(6) 2_755 2_755
F1' Co1 F1' Co1 -24.4(4) 2_755 2_755
N21 Co1 F1' Co1 -157.1(3) . 2_755
N11 Co1 F1' Co1 66.7(8) . 2_755
F1 Co1 F1' Co1 7.9(4) . 2_755
F1 Co1 N11 C21 150.0(4) 2_755 .
F1' Co1 N11 C21 -121.4(3) 2_755 .
N21 Co1 N11 C21 18.1(3) . .
F1 Co1 N11 C21 -150.9(4) . .
F1' Co1 N11 C21 154.1(6) . .
F1 Co1 N11 C12 -22.0(9) 2_755 .
F1' Co1 N11 C12 66.5(8) 2_755 .
N21 Co1 N11 C12 -153.9(8) . .
F1 Co1 N11 C12 37.1(8) . .
F1' Co1 N11 C12 -18.0(10) . .
F1 Co1 N11 C12' -42.7(8) 2_755 .
F1' Co1 N11 C12' 45.9(8) 2_755 .
N21 Co1 N11 C12' -174.5(7) . .
F1 Co1 N11 C12' 16.4(8) . .
F1' Co1 N11 C12' -38.6(10) . .
F1 Co1 N21 C41 -170.3(3) 2_755 .
F1' Co1 N21 C41 94.1(3) 2_755 .
N11 Co1 N21 C41 -29.4(3) . .
F1 Co1 N21 C41 114.9(8) . .
F1' Co1 N21 C41 164.3(3) . .
F1 Co1 N21 C13 0.3(3) 2_755 .
F1' Co1 N21 C13 -95.3(3) 2_755 .
N11 Co1 N21 C13 141.2(3) . .
F1 Co1 N21 C13 -74.5(8) . .
F1' Co1 N21 C13 -25.1(3) . .
C12 N11 C21 C31 173.6(8) . .
C12' N11 C21 C31 -164.1(10) . .
Co1 N11 C21 C31 2.5(5) . .
C12 N11 C21 C11 -4.7(10) . .
C12' N11 C21 C11 17.6(11) . .
Co1 N11 C21 C11 -175.8(3) . .
C61 C11 C21 N11 -3.9(7) . .
C71 C11 C21 N11 -128.0(5) . .
C81 C11 C21 N11 116.1(5) . .
C61 C11 C21 C31 177.8(4) . .
C71 C11 C21 C31 53.7(5) . .
C81 C11 C21 C31 -62.2(5) . .
N11 C21 C31 C41 -22.9(7) . .
C11 C21 C31 C41 155.5(4) . .
C13 N21 C41 C31 -149.7(3) . .
Co1 N21 C41 C31 20.9(4) . .
C13 N21 C41 C51 37.8(5) . .
Co1 N21 C41 C51 -151.6(3) . .
C21 C31 C41 N21 9.2(6) . .
C21 C31 C41 C51 -177.7(4) . .
N21 C41 C51 C111 -29.0(5) . .
C31 C41 C51 C111 158.0(4) . .
N21 C41 C51 C91 90.0(4) . .
C31 C41 C51 C91 -82.9(4) . .
N21 C41 C51 C101 -151.5(3) . .
C31 C41 C51 C101 35.5(4) . .
C21 N11 C12 C62 96(3) . .
Co1 N11 C12 C62 -92(3) . .
C21 N11 C12 C22 -89(4) . .
Co1 N11 C12 C22 83(4) . .
C62 C12 C22 C32 -6(6) . .
N11 C12 C22 C32 179(3) . .
C62 C12 C22 C72 173(3) . .
N11 C12 C22 C72 -2(6) . .
C12 C22 C32 C42 0(4) . .
C72 C22 C32 C42 -179(2) . .
C22 C32 C42 C52 3(4) . .
C32 C42 C52 C62 0(4) . .
C22 C12 C62 C52 9(6) . .
N11 C12 C62 C52 -176(3) . .
C22 C12 C62 C102 -174(3) . .
N11 C12 C62 C102 1(5) . .
C42 C52 C62 C12 -6(5) . .
C42 C52 C62 C102 177(3) . .
C32 C22 C72 C82 73(3) . .
C12 C22 C72 C82 -106(4) . .
C32 C22 C72 C92 -51(3) . .
C12 C22 C72 C92 131(3) . .
C12 C62 C102 C122 -118(3) . .
C52 C62 C102 C122 59(3) . .
C12 C62 C102 C112 118(4) . .
C52 C62 C102 C112 -65(3) . .
C21 N11 C12' C62' 82(4) . .
Co1 N11 C12' C62' -85(4) . .
C21 N11 C12' C22' -103(3) . .
Co1 N11 C12' C22' 89(4) . .
C62' C12' C22' C32' -5(6) . .
N11 C12' C22' C32' -180(2) . .
C62' C12' C22' C72' 176(3) . .
N11 C12' C22' C72' 1(5) . .
C12' C22' C32' C42' 4(4) . .
C72' C22' C32' C42' -177(2) . .
C22' C32' C42' C52' 2(4) . .
C32' C42' C52' C62' -6(4) . .
C22' C12' C62' C52' 0(6) . .
N11 C12' C62' C52' 175(3) . .
C22' C12' C62' C10" -173(3) . .
N11 C12' C62' C10" 1(6) . .
C42' C52' C62' C12' 5(5) . .
C42' C52' C62' C10" 179(3) . .
C32' C22' C72' C82' 72(3) . .
C12' C22' C72' C82' -108(3) . .
C32' C22' C72' C92' -50(3) . .
C12' C22' C72' C92' 130(3) . .
C12' C62' C10" C12" -111(3) . .
C52' C62' C10" C12" 75(3) . .
C12' C62' C10" C11" 127(3) . .
C52' C62' C10" C11" -47(4) . .
C41 N21 C13 C63 68.9(4) . .
Co1 N21 C13 C63 -101.4(3) . .
C41 N21 C13 C23 -113.6(4) . .
Co1 N21 C13 C23 76.1(4) . .
C63 C13 C23 C33 -3.9(6) . .
N21 C13 C23 C33 178.6(3) . .
C63 C13 C23 C73 176.5(4) . .
N21 C13 C23 C73 -1.0(5) . .
C13 C23 C33 C43 -0.3(7) . .
C73 C23 C33 C43 179.2(5) . .
C23 C33 C43 C53 3.9(8) . .
C33 C43 C53 C63 -3.2(9) . .
C43 C53 C63 C13 -1.0(8) . .
C43 C53 C63 C103 177.1(5) . .
C23 C13 C63 C53 4.6(6) . .
N21 C13 C63 C53 -177.8(4) . .
C23 C13 C63 C103 -173.4(4) . .
N21 C13 C63 C103 4.2(6) . .
C33 C23 C73 C93 -65.5(5) . .
C13 C23 C73 C93 114.1(4) . .
C33 C23 C73 C83 57.9(5) . .
C13 C23 C73 C83 -122.5(4) . .
C53 C63 C103 C123 66.2(6) . .
C13 C63 C103 C123 -115.8(5) . .
C53 C63 C103 C113 -56.6(6) . .
C13 C63 C103 C113 121.4(5) . .
